data_7054424
loop_
_publ_author_name
'Madhu, Sheri'
'Kumar, Sunit'
'Chatterjee, Tamal'
'Ravikanth, Mangalampalli'

_publ_section_title
;
 Synthesis, X-ray structure, spectral and electrochemical properties of a
 \b-meso covalently linked BODIPY--Ru(ii) dipyrrin complex
;
_journal_issue 11
_journal_name_full 'New J. Chem.'
_journal_page_first 5551
_journal_paper_doi 10.1039/C4NJ01114G
_journal_volume 38
_journal_year 2014
_chemical_formula_moiety 'C35 H32 B Cl F2 N4 O Ru, C H Cl3'
_chemical_formula_sum 'C36 H33 B Cl4 F2 N4 O Ru'
_chemical_formula_weight 829.34
_chemical_name_systematic
; 
 ? 
;
_space_group_IT_number 2
_symmetry_cell_setting triclinic
_symmetry_space_group_name_Hall '-P 1'
_symmetry_space_group_name_H-M 'P -1'
_atom_sites_solution_hydrogens geom
_atom_sites_solution_primary direct
_atom_sites_solution_secondary difmap
_audit_creation_method SHELXL-97
_cell_angle_alpha 98.604(6)
_cell_angle_beta 96.093(6)
_cell_angle_gamma 91.034(3)
_cell_formula_units_Z 2
_cell_length_a 10.173(3)
_cell_length_b 12.359(4)
_cell_length_c 13.936(5)
_cell_measurement_reflns_used 5649
_cell_measurement_temperature 100(2)
_cell_measurement_theta_max 29.2
_cell_measurement_theta_min 3.2
_cell_volume 1721.6(10)
_computing_cell_refinement
;
CrystalClear-SM Expert 2.1 b28 (Rigaku, 2013)
;
_computing_data_collection
;
CrystalClear-SM Expert 2.1 b28 (Rigaku, 2013)
;
_computing_data_reduction
;
CrystalClear-SM Expert 2.1 b28 (Rigaku, 2013)
;
_computing_molecular_graphics
;                                                                               
 CAMERON (Watkin, Prout & Pearce,  1996)                                        
;
_computing_publication_material
;                                                                               
CRYSTALS Issue 10 (Watkin, Prout, Carruthers & Betteridge, 1996)                
;
_computing_structure_refinement 'SHELXL-97 (Sheldrick, 1997)'
_computing_structure_solution 'SHELXS-97 (Sheldrick, 1990)'
_diffrn_ambient_temperature 100(2)
_diffrn_detector_area_resol_mean 28.5714
_diffrn_measured_fraction_theta_full 0.995
_diffrn_measured_fraction_theta_max 0.995
_diffrn_measurement_device_type 'Rigaku Saturn724+ (4x4 bin mode)'
_diffrn_measurement_method 'profile data from \w-scans'
_diffrn_radiation_monochromator graphite
_diffrn_radiation_source 'fine-focus sealed tube'
_diffrn_radiation_type MoK\a
_diffrn_radiation_wavelength 0.71070
_diffrn_reflns_av_R_equivalents 0.0801
_diffrn_reflns_av_sigmaI/netI 0.0776
_diffrn_reflns_limit_h_max 12
_diffrn_reflns_limit_h_min -12
_diffrn_reflns_limit_k_max 14
_diffrn_reflns_limit_k_min -14
_diffrn_reflns_limit_l_max 16
_diffrn_reflns_limit_l_min -16
_diffrn_reflns_number 23344
_diffrn_reflns_theta_full 25.00
_diffrn_reflns_theta_max 25.00
_diffrn_reflns_theta_min 3.18
_exptl_absorpt_coefficient_mu 0.814
_exptl_absorpt_correction_T_max 0.9528
_exptl_absorpt_correction_T_min 0.6496
_exptl_absorpt_correction_type numerical
_exptl_absorpt_process_details 'NUMABS (Rigaku, 1999)'
_exptl_crystal_colour orange
_exptl_crystal_density_diffrn 1.600
_exptl_crystal_density_method 'not measured'
_exptl_crystal_description prism
_exptl_crystal_F_000 840
_exptl_crystal_size_max 0.58
_exptl_crystal_size_mid 0.28
_exptl_crystal_size_min 0.06
_refine_diff_density_max 1.909
_refine_diff_density_min -0.630
_refine_diff_density_rms 0.110
_refine_ls_extinction_method none
_refine_ls_goodness_of_fit_ref 1.063
_refine_ls_hydrogen_treatment mixed
_refine_ls_matrix_type full
_refine_ls_number_parameters 442
_refine_ls_number_reflns 6035
_refine_ls_number_restraints 0
_refine_ls_restrained_S_all 1.063
_refine_ls_R_factor_all 0.0600
_refine_ls_R_factor_gt 0.0502
_refine_ls_shift/su_max 0.001
_refine_ls_shift/su_mean 0.000
_refine_ls_structure_factor_coef Fsqd
_refine_ls_weighting_details 'calc w=1/[\s^2^(Fo^2^)+(0.0580P)^2^+0.4381P] where P=(Fo^2^+2Fc^2^)/3'
_refine_ls_weighting_scheme calc
_refine_ls_wR_factor_gt 0.1184
_refine_ls_wR_factor_ref 0.1255
_reflns_number_gt 5235
_reflns_number_total 6035
_reflns_threshold_expression >2sigma(I)
_cod_data_source_file c4nj01114g2.cif
_cod_data_source_block shelxl
_cod_depositor_comments
;
The following automatic conversions were performed:

'_symmetry_cell_setting' value 'Triclinic' changed to 'triclinic'
according to
/usr/data/users/saulius/crontab/automatic-downloads/rss-feeds/RSC/lib/dictionaries/cif_core.dic
dictionary named 'cif_core.dic' version 2.4.2 from
2011-04-26.

'_exptl_absorpt_correction_type' value 'Numerical'
changed to 'numerical' according to
/usr/data/users/saulius/crontab/automatic-downloads/rss-feeds/RSC/lib/dictionaries/cif_core.dic
dictionary named 'cif_core.dic' version 2.4.2 from 2011-04-26.

Automatic conversion script
Id: cif_fix_values 2281 2013-09-26 08:29:07Z andrius 

 Adding full bibliography for 7054424.cif.
;
_cod_original_sg_symbol_H-M P-1
_cod_database_code 7054424

loop_
_symmetry_equiv_pos_as_xyz
'x, y, z'
'-x, -y, -z'

loop_
_atom_site_label
_atom_site_type_symbol
_atom_site_fract_x
_atom_site_fract_y
_atom_site_fract_z
_atom_site_U_iso_or_equiv
_atom_site_adp_type
_atom_site_occupancy
_atom_site_symmetry_multiplicity
_atom_site_calc_flag
_atom_site_refinement_flags
Ru1 Ru -0.06837(3) 0.56592(3) 0.30562(2) 0.01617(13) Uani 1 1 d .
Cl1 Cl -0.01042(10) 0.68716(8) 0.45902(7) 0.0196(2) Uani 1 1 d .
Cl2 Cl 0.29757(16) 1.09795(13) 0.39265(12) 0.0585(4) Uani 1 1 d .
Cl3 Cl 0.02731(16) 1.11857(10) 0.31024(9) 0.0464(4) Uani 1 1 d .
Cl4 Cl 0.09729(13) 0.93720(9) 0.41279(8) 0.0309(3) Uani 1 1 d .
F1 F 0.4927(3) 0.6370(2) -0.09527(16) 0.0283(6) Uani 1 1 d .
F2 F 0.6713(3) 0.6079(2) 0.00825(16) 0.0251(6) Uani 1 1 d .
O1 O 0.6144(3) 1.2710(3) 0.4123(2) 0.0296(8) Uani 1 1 d .
N1 N 0.6403(4) 0.7917(3) -0.0247(2) 0.0235(8) Uani 1 1 d .
N2 N 0.4917(3) 0.7079(3) 0.0748(2) 0.0180(8) Uani 1 1 d .
N3 N 0.1292(3) 0.5265(3) 0.3123(2) 0.0163(8) Uani 1 1 d .
N4 N -0.0157(3) 0.6985(3) 0.2400(2) 0.0163(7) Uani 1 1 d .
C1 C 0.7114(5) 0.8082(4) -0.0990(3) 0.0298(11) Uani 1 1 d .
H1 H 0.7221 0.7557 -0.1545 0.036 Uiso 1 1 calc R
C2 C 0.7659(5) 0.9146(4) -0.0805(3) 0.0340(12) Uani 1 1 d .
H2 H 0.8192 0.9471 -0.1212 0.041 Uiso 1 1 calc R
C3 C 0.7290(5) 0.9637(4) 0.0068(3) 0.0302(11) Uani 1 1 d .
H3 H 0.7536 1.0360 0.0379 0.036 Uiso 1 1 calc R
C4 C 0.6477(4) 0.8881(4) 0.0426(3) 0.0214(10) Uani 1 1 d .
C5 C 0.5834(4) 0.8941(3) 0.1270(3) 0.0183(9) Uani 1 1 d .
C6 C 0.5003(4) 0.8056(3) 0.1401(3) 0.0179(9) Uani 1 1 d .
C7 C 0.4029(4) 0.8004(3) 0.2039(3) 0.0183(9) Uani 1 1 d .
H7 H 0.3857 0.8557 0.2557 0.022 Uiso 1 1 calc R
C8 C 0.3365(4) 0.6990(3) 0.1768(3) 0.0165(9) Uani 1 1 d .
C9 C 0.3952(4) 0.6444(3) 0.0983(3) 0.0166(9) Uani 1 1 d .
H9 H 0.3706 0.5726 0.0661 0.020 Uiso 1 1 calc R
C10 C 0.1836(5) 0.4462(4) 0.3572(3) 0.0238(10) Uani 1 1 d .
H10 H 0.1382 0.4038 0.3956 0.029 Uiso 1 1 calc R
C11 C 0.3164(5) 0.4333(4) 0.3397(3) 0.0280(11) Uani 1 1 d .
H11 H 0.3747 0.3820 0.3637 0.034 Uiso 1 1 calc R
C12 C 0.3460(4) 0.5082(3) 0.2818(3) 0.0214(10) Uani 1 1 d .
H12 H 0.4283 0.5181 0.2574 0.026 Uiso 1 1 calc R
C13 C 0.2307(4) 0.5684(3) 0.2652(3) 0.0158(9) Uani 1 1 d .
C14 C 0.2171(4) 0.6606(3) 0.2173(3) 0.0147(9) Uani 1 1 d .
C15 C 0.1057(4) 0.7208(3) 0.2069(3) 0.0170(9) Uani 1 1 d .
C16 C 0.0906(4) 0.8155(3) 0.1588(3) 0.0197(9) Uani 1 1 d .
H16 H 0.1560 0.8484 0.1276 0.024 Uiso 1 1 calc R
C17 C -0.0349(5) 0.8494(4) 0.1664(3) 0.0241(10) Uani 1 1 d .
H17 H -0.0735 0.9108 0.1423 0.029 Uiso 1 1 calc R
C18 C -0.0962(4) 0.7754(3) 0.2170(3) 0.0232(10) Uani 1 1 d .
H18 H -0.1848 0.7804 0.2326 0.028 Uiso 1 1 calc R
C19 C 0.5955(4) 0.9925(3) 0.2016(3) 0.0212(10) Uani 1 1 d .
C20 C 0.5806(4) 1.0976(3) 0.1779(3) 0.0234(10) Uani 1 1 d .
H20 H 0.5653 1.1071 0.1113 0.028 Uiso 1 1 calc R
C21 C 0.5877(4) 1.1889(4) 0.2502(3) 0.0257(10) Uani 1 1 d .
H21 H 0.5750 1.2596 0.2323 0.031 Uiso 1 1 calc R
C22 C 0.6127(4) 1.1781(3) 0.3464(3) 0.0231(10) Uani 1 1 d .
C23 C 0.6335(4) 1.0734(4) 0.3726(3) 0.0254(10) Uani 1 1 d .
H23 H 0.6552 1.0653 0.4391 0.030 Uiso 1 1 calc R
C24 C 0.6220(4) 0.9826(3) 0.3006(3) 0.0229(10) Uani 1 1 d .
H24 H 0.6323 0.9118 0.3186 0.027 Uiso 1 1 calc R
C25 C 0.6498(5) 1.2646(4) 0.5122(3) 0.0302(11) Uani 1 1 d .
H25A H 0.7430 1.2459 0.5223 0.036 Uiso 1 1 calc R
H25B H 0.5943 1.2080 0.5320 0.036 Uiso 1 1 calc R
H25C H 0.6366 1.3354 0.5515 0.036 Uiso 1 1 calc R
C26 C -0.1265(4) 0.4103(3) 0.2119(3) 0.0214(10) Uani 1 1 d .
C27 C -0.1999(4) 0.4944(4) 0.1779(3) 0.0249(10) Uani 1 1 d .
H27 H -0.1855 0.5147 0.1128 0.030 Uiso 1 1 calc R
C28 C -0.2778(4) 0.5632(4) 0.2400(3) 0.0245(10) Uani 1 1 d .
H28 H -0.3139 0.6312 0.2179 0.029 Uiso 1 1 calc R
C29 C -0.2762(4) 0.5516(4) 0.3386(3) 0.0236(10) Uani 1 1 d .
C30 C -0.2015(4) 0.4656(3) 0.3739(3) 0.0209(10) Uani 1 1 d .
H30 H -0.1859 0.4655 0.4460 0.025 Uiso 1 1 calc R
C31 C -0.1305(4) 0.3947(3) 0.3124(3) 0.0200(10) Uani 1 1 d .
H31 H -0.0656 0.3456 0.3417 0.024 Uiso 1 1 calc R
C32 C -0.0420(5) 0.3356(4) 0.1490(3) 0.0255(11) Uani 1 1 d .
H32 H 0.0365 0.3168 0.1920 0.031 Uiso 1 1 calc R
C33 C -0.1213(5) 0.2290(4) 0.1079(3) 0.0289(11) Uani 1 1 d .
H33A H -0.1579 0.1993 0.1612 0.035 Uiso 1 1 calc R
H33B H -0.0630 0.1757 0.0765 0.035 Uiso 1 1 calc R
H33C H -0.1936 0.2439 0.0599 0.035 Uiso 1 1 calc R
C34 C 0.0087(5) 0.3876(4) 0.0668(3) 0.0315(12) Uani 1 1 d .
H34A H 0.0629 0.4535 0.0945 0.038 Uiso 1 1 calc R
H34B H -0.0665 0.4074 0.0236 0.038 Uiso 1 1 calc R
H34C H 0.0624 0.3353 0.0293 0.038 Uiso 1 1 calc R
C35 C -0.3488(5) 0.6297(4) 0.4066(3) 0.0317(11) Uani 1 1 d .
H35A H -0.4431 0.6264 0.3827 0.038 Uiso 1 1 calc R
H35B H -0.3130 0.7044 0.4092 0.038 Uiso 1 1 calc R
H35C H -0.3374 0.6091 0.4721 0.038 Uiso 1 1 calc R
C36 C 0.1294(5) 1.0770(4) 0.4066(3) 0.0293(11) Uani 1 1 d .
H36 H 0.1099 1.1216 0.4692 0.035 Uiso 1 1 calc R
B1 B 0.5748(5) 0.6808(4) -0.0124(3) 0.0205(11) Uani 1 1 d .

loop_
_atom_site_aniso_label
_atom_site_aniso_U_11
_atom_site_aniso_U_22
_atom_site_aniso_U_33
_atom_site_aniso_U_23
_atom_site_aniso_U_13
_atom_site_aniso_U_12
Ru1 0.0124(2) 0.0174(2) 0.0197(2) 0.00782(14) -0.00052(14) 0.00025(14)
Cl1 0.0189(6) 0.0197(5) 0.0205(5) 0.0043(4) 0.0019(4) 0.0008(4)
Cl2 0.0420(9) 0.0509(9) 0.0846(11) 0.0054(8) 0.0237(8) -0.0063(8)
Cl3 0.0754(11) 0.0285(7) 0.0365(7) 0.0103(5) 0.0013(7) 0.0199(7)
Cl4 0.0403(8) 0.0214(6) 0.0323(6) 0.0077(5) 0.0032(5) 0.0075(5)
F1 0.0269(16) 0.0381(16) 0.0200(12) 0.0057(11) 0.0022(11) -0.0026(13)
F2 0.0254(15) 0.0240(13) 0.0280(13) 0.0086(10) 0.0052(11) 0.0091(11)
O1 0.029(2) 0.0243(17) 0.0355(17) 0.0054(14) 0.0012(14) 0.0021(15)
N1 0.019(2) 0.031(2) 0.0229(18) 0.0113(16) 0.0037(15) 0.0066(17)
N2 0.0154(19) 0.0181(18) 0.0221(17) 0.0091(14) -0.0003(14) 0.0055(15)
N3 0.0156(19) 0.0133(17) 0.0198(17) 0.0044(14) -0.0010(14) -0.0007(15)
N4 0.0159(19) 0.0141(17) 0.0186(17) 0.0028(14) 0.0004(14) 0.0014(15)
C1 0.019(3) 0.042(3) 0.032(2) 0.015(2) 0.011(2) 0.005(2)
C2 0.025(3) 0.044(3) 0.041(3) 0.032(2) 0.008(2) 0.001(2)
C3 0.021(3) 0.036(3) 0.036(3) 0.020(2) -0.003(2) -0.005(2)
C4 0.015(2) 0.024(2) 0.027(2) 0.0147(19) -0.0055(18) -0.0012(19)
C5 0.013(2) 0.015(2) 0.028(2) 0.0119(17) -0.0047(17) 0.0059(17)
C6 0.014(2) 0.019(2) 0.022(2) 0.0087(17) -0.0007(17) 0.0020(18)
C7 0.015(2) 0.021(2) 0.019(2) 0.0032(17) 0.0021(17) 0.0048(18)
C8 0.018(2) 0.015(2) 0.0175(19) 0.0059(16) 0.0019(17) 0.0022(18)
C9 0.015(2) 0.013(2) 0.022(2) 0.0037(16) -0.0015(17) 0.0023(17)
C10 0.020(3) 0.023(2) 0.030(2) 0.0120(19) -0.0019(19) -0.005(2)
C11 0.018(3) 0.023(2) 0.045(3) 0.018(2) -0.005(2) 0.008(2)
C12 0.015(2) 0.022(2) 0.029(2) 0.0099(18) 0.0009(18) -0.0007(18)
C13 0.013(2) 0.018(2) 0.0167(19) 0.0048(16) 0.0021(16) -0.0021(17)
C14 0.017(2) 0.015(2) 0.0105(18) 0.0001(15) -0.0005(16) 0.0001(17)
C15 0.018(2) 0.016(2) 0.0169(19) 0.0015(16) 0.0007(17) -0.0019(18)
C16 0.022(3) 0.020(2) 0.018(2) 0.0070(17) -0.0005(18) 0.0000(19)
C17 0.027(3) 0.020(2) 0.026(2) 0.0092(18) -0.0055(19) 0.007(2)
C18 0.017(2) 0.022(2) 0.030(2) 0.0062(19) -0.0051(19) 0.0064(19)
C19 0.014(2) 0.021(2) 0.029(2) 0.0083(18) -0.0001(18) -0.0023(18)
C20 0.022(3) 0.021(2) 0.028(2) 0.0116(19) -0.0047(19) -0.0008(19)
C21 0.020(3) 0.018(2) 0.042(3) 0.015(2) 0.003(2) 0.0028(19)
C22 0.013(2) 0.019(2) 0.037(3) 0.0026(19) 0.0011(19) -0.0031(18)
C23 0.017(2) 0.035(3) 0.022(2) 0.004(2) -0.0050(18) 0.002(2)
C24 0.019(2) 0.017(2) 0.035(2) 0.0136(19) 0.0001(19) 0.0053(19)
C25 0.025(3) 0.033(3) 0.032(2) 0.001(2) 0.004(2) 0.006(2)
C26 0.022(3) 0.023(2) 0.018(2) 0.0048(17) -0.0050(18) -0.007(2)
C27 0.015(2) 0.030(3) 0.028(2) 0.0061(19) -0.0084(18) -0.006(2)
C28 0.015(2) 0.026(2) 0.032(2) 0.0118(19) -0.0062(19) -0.0040(19)
C29 0.011(2) 0.025(2) 0.035(2) 0.0066(19) 0.0017(19) -0.0017(19)
C30 0.014(2) 0.026(2) 0.023(2) 0.0066(18) 0.0012(18) -0.0072(19)
C31 0.018(2) 0.019(2) 0.024(2) 0.0095(18) -0.0031(18) -0.0044(19)
C32 0.024(3) 0.027(3) 0.025(2) 0.0043(19) -0.0005(19) -0.006(2)
C33 0.038(3) 0.025(3) 0.024(2) 0.0042(19) 0.003(2) -0.008(2)
C34 0.040(3) 0.032(3) 0.022(2) 0.003(2) 0.001(2) -0.010(2)
C35 0.017(3) 0.037(3) 0.041(3) 0.002(2) 0.006(2) 0.004(2)
C36 0.031(3) 0.027(3) 0.033(2) 0.009(2) 0.008(2) 0.005(2)
B1 0.021(3) 0.021(3) 0.021(2) 0.006(2) 0.005(2) 0.006(2)

loop_
_atom_type_symbol
_atom_type_description
_atom_type_scat_dispersion_real
_atom_type_scat_dispersion_imag
_atom_type_scat_source
C C 0.0033 0.0016 'International Tables Vol C Tables 4.2.6.8 and 6.1.1.4'
H H 0.0000 0.0000 'International Tables Vol C Tables 4.2.6.8 and 6.1.1.4'
B B 0.0013 0.0007 'International Tables Vol C Tables 4.2.6.8 and 6.1.1.4'
Cl Cl 0.1484 0.1585 'International Tables Vol C Tables 4.2.6.8 and 6.1.1.4'
F F 0.0171 0.0103 'International Tables Vol C Tables 4.2.6.8 and 6.1.1.4'
N N 0.0061 0.0033 'International Tables Vol C Tables 4.2.6.8 and 6.1.1.4'
O O 0.0106 0.0060 'International Tables Vol C Tables 4.2.6.8 and 6.1.1.4'
Ru Ru -1.2594 0.8363 'International Tables Vol C Tables 4.2.6.8 and 6.1.1.4'

loop_
_geom_angle_atom_site_label_1
_geom_angle_atom_site_label_2
_geom_angle_atom_site_label_3
_geom_angle
N3 Ru1 N4 86.81(13)
N3 Ru1 C27 118.18(16)
N4 Ru1 C27 92.57(15)
N3 Ru1 C26 91.15(15)
N4 Ru1 C26 118.36(13)
C27 Ru1 C26 37.46(17)
N3 Ru1 C30 117.41(15)
N4 Ru1 C30 155.43(16)
C27 Ru1 C30 79.93(16)
C26 Ru1 C30 68.25(15)
N3 Ru1 C31 91.70(15)
N4 Ru1 C31 156.66(13)
C27 Ru1 C31 67.68(16)
C26 Ru1 C31 38.33(14)
C30 Ru1 C31 36.89(16)
N3 Ru1 C29 155.10(15)
N4 Ru1 C29 117.71(16)
C27 Ru1 C29 67.99(16)
C26 Ru1 C29 81.14(16)
C30 Ru1 C29 37.84(16)
C31 Ru1 C29 67.63(16)
N3 Ru1 C28 156.18(15)
N4 Ru1 C28 92.89(15)
C27 Ru1 C28 38.01(16)
C26 Ru1 C28 68.07(17)
C30 Ru1 C28 66.81(16)
C31 Ru1 C28 79.25(16)
C29 Ru1 C28 36.73(16)
N3 Ru1 Cl1 86.85(9)
N4 Ru1 Cl1 85.44(9)
C27 Ru1 Cl1 154.78(14)
C26 Ru1 Cl1 155.99(11)
C30 Ru1 Cl1 91.52(11)
C31 Ru1 Cl1 117.76(10)
C29 Ru1 Cl1 90.70(11)
C28 Ru1 Cl1 116.89(12)
C22 O1 C25 118.6(4)
C1 N1 C4 108.3(4)
C1 N1 B1 125.3(4)
C4 N1 B1 126.2(3)
C9 N2 C6 107.9(3)
C9 N2 B1 126.6(4)
C6 N2 B1 125.5(3)
C10 N3 C13 105.8(4)
C10 N3 Ru1 125.4(3)
C13 N3 Ru1 128.6(3)
C18 N4 C15 106.9(3)
C18 N4 Ru1 125.0(3)
C15 N4 Ru1 128.0(3)
N1 C1 C2 109.1(4)
N1 C1 H1 125.5
C2 C1 H1 125.5
C3 C2 C1 107.8(4)
C3 C2 H2 126.1
C1 C2 H2 126.1
C2 C3 C4 108.1(4)
C2 C3 H3 125.9
C4 C3 H3 125.9
N1 C4 C5 120.5(4)
N1 C4 C3 106.7(4)
C5 C4 C3 132.8(4)
C4 C5 C6 119.8(4)
C4 C5 C19 121.6(4)
C6 C5 C19 118.6(4)
N2 C6 C7 107.8(3)
N2 C6 C5 120.9(4)
C7 C6 C5 130.6(4)
C8 C7 C6 107.1(3)
C8 C7 H7 126.4
C6 C7 H7 126.4
C9 C8 C7 106.8(3)
C9 C8 C14 126.3(3)
C7 C8 C14 126.6(4)
N2 C9 C8 110.3(4)
N2 C9 H9 124.9
C8 C9 H9 124.9
N3 C10 C11 111.1(4)
N3 C10 H10 124.4
C11 C10 H10 124.4
C12 C11 C10 107.4(4)
C12 C11 H11 126.3
C10 C11 H11 126.3
C11 C12 C13 107.1(4)
C11 C12 H12 126.5
C13 C12 H12 126.5
C14 C13 N3 123.5(4)
C14 C13 C12 127.7(4)
N3 C13 C12 108.7(3)
C15 C14 C13 126.3(4)
C15 C14 C8 116.8(4)
C13 C14 C8 116.9(4)
C14 C15 N4 125.5(4)
C14 C15 C16 127.0(4)
N4 C15 C16 107.5(4)
C17 C16 C15 107.3(4)
C17 C16 H16 126.4
C15 C16 H16 126.4
C16 C17 C18 106.5(4)
C16 C17 H17 126.8
C18 C17 H17 126.8
N4 C18 C17 111.8(4)
N4 C18 H18 124.1
C17 C18 H18 124.1
C20 C19 C24 117.6(4)
C20 C19 C5 122.4(4)
C24 C19 C5 120.1(4)
C21 C20 C19 121.2(4)
C21 C20 H20 119.4
C19 C20 H20 119.4
C22 C21 C20 120.7(4)
C22 C21 H21 119.7
C20 C21 H21 119.7
O1 C22 C21 116.9(4)
O1 C22 C23 123.5(4)
C21 C22 C23 119.6(4)
C24 C23 C22 119.4(4)
C24 C23 H23 120.3
C22 C23 H23 120.3
C23 C24 C19 121.5(4)
C23 C24 H24 119.2
C19 C24 H24 119.2
O1 C25 H25A 109.5
O1 C25 H25B 109.5
H25A C25 H25B 109.5
O1 C25 H25C 109.5
H25A C25 H25C 109.5
H25B C25 H25C 109.5
C27 C26 C31 118.3(4)
C27 C26 C32 123.3(4)
C31 C26 C32 118.4(4)
C27 C26 Ru1 70.6(2)
C31 C26 Ru1 71.8(2)
C32 C26 Ru1 128.4(3)
C26 C27 C28 121.4(4)
C26 C27 Ru1 71.9(2)
C28 C27 Ru1 73.0(2)
C26 C27 H27 118.9
C28 C27 H27 118.9
Ru1 C27 H27 118.9
C29 C28 C27 120.2(4)
C29 C28 Ru1 71.5(3)
C27 C28 Ru1 69.0(2)
C29 C28 H28 118.9
C27 C28 H28 118.9
Ru1 C28 H28 118.9
C28 C29 C30 118.6(4)
C28 C29 C35 120.6(4)
C30 C29 C35 120.8(4)
C28 C29 Ru1 71.8(3)
C30 C29 Ru1 70.3(2)
C35 C29 Ru1 128.1(3)
C31 C30 C29 121.4(4)
C31 C30 Ru1 72.1(2)
C29 C30 Ru1 71.8(2)
C31 C30 H30 118.8
C29 C30 H30 118.8
Ru1 C30 H30 118.8
C30 C31 C26 120.0(4)
C30 C31 Ru1 71.0(2)
C26 C31 Ru1 69.8(2)
C30 C31 H31 119.2
C26 C31 H31 119.2
Ru1 C31 H31 119.2
C26 C32 C34 113.7(4)
C26 C32 C33 109.0(4)
C34 C32 C33 110.6(3)
C26 C32 H32 107.8
C34 C32 H32 107.8
C33 C32 H32 107.8
C32 C33 H33A 109.5
C32 C33 H33B 109.5
H33A C33 H33B 109.5
C32 C33 H33C 109.5
H33A C33 H33C 109.5
H33B C33 H33C 109.5
C32 C34 H34A 109.5
C32 C34 H34B 109.5
H34A C34 H34B 109.5
C32 C34 H34C 109.5
H34A C34 H34C 109.5
H34B C34 H34C 109.5
C29 C35 H35A 109.5
C29 C35 H35B 109.5
H35A C35 H35B 109.5
C29 C35 H35C 109.5
H35A C35 H35C 109.5
H35B C35 H35C 109.5
Cl3 C36 Cl2 110.9(2)
Cl3 C36 Cl4 110.5(2)
Cl2 C36 Cl4 109.6(3)
Cl3 C36 H36 108.6
Cl2 C36 H36 108.6
Cl4 C36 H36 108.6
F2 B1 F1 110.0(4)
F2 B1 N1 109.8(4)
F1 B1 N1 111.4(4)
F2 B1 N2 110.5(3)
F1 B1 N2 109.6(4)
N1 B1 N2 105.3(3)

loop_
_geom_bond_atom_site_label_1
_geom_bond_atom_site_label_2
_geom_bond_distance
Ru1 N3 2.073(4)
Ru1 N4 2.080(3)
Ru1 C27 2.173(4)
Ru1 C26 2.190(4)
Ru1 C30 2.201(4)
Ru1 C31 2.217(4)
Ru1 C29 2.221(4)
Ru1 C28 2.225(4)
Ru1 Cl1 2.4300(12)
Cl2 C36 1.762(5)
Cl3 C36 1.754(5)
Cl4 C36 1.769(5)
F1 B1 1.385(5)
F2 B1 1.382(6)
O1 C22 1.357(5)
O1 C25 1.415(5)
N1 C1 1.362(5)
N1 C4 1.397(5)
N1 B1 1.552(6)
N2 C9 1.342(5)
N2 C6 1.394(5)
N2 B1 1.553(6)
N3 C10 1.347(6)
N3 C13 1.411(5)
N4 C18 1.320(5)
N4 C15 1.401(5)
C1 C2 1.395(6)
C1 H1 0.9500
C2 C3 1.369(7)
C2 H2 0.9500
C3 C4 1.417(6)
C3 H3 0.9500
C4 C5 1.398(6)
C5 C6 1.415(5)
C5 C19 1.471(6)
C6 C7 1.407(5)
C7 C8 1.394(5)
C7 H7 0.9500
C8 C9 1.393(6)
C8 C14 1.492(5)
C9 H9 0.9500
C10 C11 1.405(6)
C10 H10 0.9500
C11 C12 1.364(6)
C11 H11 0.9500
C12 C13 1.418(6)
C12 H12 0.9500
C13 C14 1.405(6)
C14 C15 1.374(6)
C15 C16 1.435(6)
C16 C17 1.360(6)
C16 H16 0.9500
C17 C18 1.410(6)
C17 H17 0.9500
C18 H18 0.9500
C19 C20 1.394(6)
C19 C24 1.401(6)
C20 C21 1.390(6)
C20 H20 0.9500
C21 C22 1.365(6)
C21 H21 0.9500
C22 C23 1.410(6)
C23 C24 1.384(6)
C23 H23 0.9500
C24 H24 0.9500
C25 H25A 0.9800
C25 H25B 0.9800
C25 H25C 0.9800
C26 C27 1.401(6)
C26 C31 1.447(5)
C26 C32 1.519(6)
C27 C28 1.433(6)
C27 H27 1.0000
C28 C29 1.401(6)
C28 H28 1.0000
C29 C30 1.434(6)
C29 C35 1.509(6)
C30 C31 1.398(6)
C30 H30 1.0000
C31 H31 1.0000
C32 C34 1.525(6)
C32 C33 1.533(5)
C32 H32 1.0000
C33 H33A 0.9800
C33 H33B 0.9800
C33 H33C 0.9800
C34 H34A 0.9800
C34 H34B 0.9800
C34 H34C 0.9800
C35 H35A 0.9800
C35 H35B 0.9800
C35 H35C 0.9800
C36 H36 1.0000

loop_
_geom_torsion_atom_site_label_1
_geom_torsion_atom_site_label_2
_geom_torsion_atom_site_label_3
_geom_torsion_atom_site_label_4
_geom_torsion
N4 Ru1 N3 C10 173.9(3)
C27 Ru1 N3 C10 -94.9(3)
C26 Ru1 N3 C10 -67.8(3)
C30 Ru1 N3 C10 -1.8(4)
C31 Ru1 N3 C10 -29.5(3)
C29 Ru1 N3 C10 3.4(5)
C28 Ru1 N3 C10 -96.2(5)
Cl1 Ru1 N3 C10 88.3(3)
N4 Ru1 N3 C13 -12.6(3)
C27 Ru1 N3 C13 78.6(3)
C26 Ru1 N3 C13 105.8(3)
C30 Ru1 N3 C13 171.7(3)
C31 Ru1 N3 C13 144.1(3)
C29 Ru1 N3 C13 176.9(3)
C28 Ru1 N3 C13 77.4(5)
Cl1 Ru1 N3 C13 -98.2(3)
N3 Ru1 N4 C18 -175.0(3)
C27 Ru1 N4 C18 66.9(3)
C26 Ru1 N4 C18 95.4(3)
C30 Ru1 N4 C18 -4.3(5)
C31 Ru1 N4 C18 98.1(5)
C29 Ru1 N4 C18 0.5(4)
C28 Ru1 N4 C18 28.8(3)
Cl1 Ru1 N4 C18 -87.9(3)
N3 Ru1 N4 C15 9.0(3)
C27 Ru1 N4 C15 -109.1(3)
C26 Ru1 N4 C15 -80.6(3)
C30 Ru1 N4 C15 179.8(3)
C31 Ru1 N4 C15 -77.9(5)
C29 Ru1 N4 C15 -175.5(3)
C28 Ru1 N4 C15 -147.1(3)
Cl1 Ru1 N4 C15 96.1(3)
C4 N1 C1 C2 0.3(5)
B1 N1 C1 C2 -174.0(4)
N1 C1 C2 C3 0.6(6)
C1 C2 C3 C4 -1.3(6)
C1 N1 C4 C5 -179.8(4)
B1 N1 C4 C5 -5.6(7)
C1 N1 C4 C3 -1.1(5)
B1 N1 C4 C3 173.1(4)
C2 C3 C4 N1 1.5(5)
C2 C3 C4 C5 180.0(5)
N1 C4 C5 C6 -5.8(6)
C3 C4 C5 C6 175.8(5)
N1 C4 C5 C19 176.6(4)
C3 C4 C5 C19 -1.7(8)
C9 N2 C6 C7 -1.1(5)
B1 N2 C6 C7 176.1(4)
C9 N2 C6 C5 -172.9(4)
B1 N2 C6 C5 4.4(6)
C4 C5 C6 N2 6.4(6)
C19 C5 C6 N2 -176.0(4)
C4 C5 C6 C7 -163.2(4)
C19 C5 C6 C7 14.4(7)
N2 C6 C7 C8 0.3(5)
C5 C6 C7 C8 170.9(4)
C6 C7 C8 C9 0.6(5)
C6 C7 C8 C14 -173.9(4)
C6 N2 C9 C8 1.5(5)
B1 N2 C9 C8 -175.7(4)
C7 C8 C9 N2 -1.3(5)
C14 C8 C9 N2 173.2(4)
C13 N3 C10 C11 -0.9(5)
Ru1 N3 C10 C11 173.9(3)
N3 C10 C11 C12 0.0(5)
C10 C11 C12 C13 0.9(5)
C10 N3 C13 C14 -173.9(3)
Ru1 N3 C13 C14 11.5(5)
C10 N3 C13 C12 1.4(4)
Ru1 N3 C13 C12 -173.1(3)
C11 C12 C13 C14 173.7(4)
C11 C12 C13 N3 -1.5(4)
N3 C13 C14 C15 -1.8(6)
C12 C13 C14 C15 -176.2(4)
N3 C13 C14 C8 176.0(3)
C12 C13 C14 C8 1.6(6)
C9 C8 C14 C15 -113.4(5)
C7 C8 C14 C15 60.0(6)
C9 C8 C14 C13 68.6(5)
C7 C8 C14 C13 -118.0(5)
C13 C14 C15 N4 -2.0(6)
C8 C14 C15 N4 -179.8(3)
C13 C14 C15 C16 179.5(4)
C8 C14 C15 C16 1.7(6)
C18 N4 C15 C14 179.3(4)
Ru1 N4 C15 C14 -4.1(5)
C18 N4 C15 C16 -2.0(4)
Ru1 N4 C15 C16 174.6(2)
C14 C15 C16 C17 -179.5(4)
N4 C15 C16 C17 1.8(4)
C15 C16 C17 C18 -0.9(4)
C15 N4 C18 C17 1.5(4)
Ru1 N4 C18 C17 -175.2(2)
C16 C17 C18 N4 -0.3(5)
C4 C5 C19 C20 47.3(6)
C6 C5 C19 C20 -130.3(5)
C4 C5 C19 C24 -133.2(4)
C6 C5 C19 C24 49.2(6)
C24 C19 C20 C21 -2.0(7)
C5 C19 C20 C21 177.6(4)
C19 C20 C21 C22 1.6(7)
C25 O1 C22 C21 -175.3(4)
C25 O1 C22 C23 5.5(6)
C20 C21 C22 O1 -178.3(4)
C20 C21 C22 C23 1.0(7)
O1 C22 C23 C24 176.1(4)
C21 C22 C23 C24 -3.0(7)
C22 C23 C24 C19 2.7(7)
C20 C19 C24 C23 -0.2(7)
C5 C19 C24 C23 -179.8(4)
N3 Ru1 C26 C27 -138.6(3)
N4 Ru1 C26 C27 -51.6(3)
C30 Ru1 C26 C27 102.2(3)
C31 Ru1 C26 C27 130.1(4)
C29 Ru1 C26 C27 65.2(3)
C28 Ru1 C26 C27 29.4(3)
Cl1 Ru1 C26 C27 136.5(3)
N3 Ru1 C26 C31 91.3(3)
N4 Ru1 C26 C31 178.3(2)
C27 Ru1 C26 C31 -130.1(4)
C30 Ru1 C26 C31 -27.9(3)
C29 Ru1 C26 C31 -64.9(3)
C28 Ru1 C26 C31 -100.7(3)
Cl1 Ru1 C26 C31 6.5(5)
N3 Ru1 C26 C32 -21.0(4)
N4 Ru1 C26 C32 66.0(4)
C27 Ru1 C26 C32 117.6(5)
C30 Ru1 C26 C32 -140.2(4)
C31 Ru1 C26 C32 -112.3(5)
C29 Ru1 C26 C32 -177.2(4)
C28 Ru1 C26 C32 147.0(4)
Cl1 Ru1 C26 C32 -105.8(4)
C31 C26 C27 C28 -0.3(6)
C32 C26 C27 C28 -179.8(4)
Ru1 C26 C27 C28 -56.0(3)
C31 C26 C27 Ru1 55.6(3)
C32 C26 C27 Ru1 -123.8(4)
N3 Ru1 C27 C26 48.6(3)
N4 Ru1 C27 C26 136.3(3)
C30 Ru1 C27 C26 -67.2(3)
C31 Ru1 C27 C26 -30.9(2)
C29 Ru1 C27 C26 -104.7(3)
C28 Ru1 C27 C26 -132.3(4)
Cl1 Ru1 C27 C26 -138.9(3)
N3 Ru1 C27 C28 -179.2(2)
N4 Ru1 C27 C28 -91.4(3)
C26 Ru1 C27 C28 132.3(4)
C30 Ru1 C27 C28 65.0(3)
C31 Ru1 C27 C28 101.4(3)
C29 Ru1 C27 C28 27.5(2)
Cl1 Ru1 C27 C28 -6.7(4)
C26 C27 C28 C29 3.6(6)
Ru1 C27 C28 C29 -51.9(4)
C26 C27 C28 Ru1 55.5(3)
N3 Ru1 C28 C29 136.0(3)
N4 Ru1 C28 C29 -135.3(3)
C27 Ru1 C28 C29 134.2(4)
C26 Ru1 C28 C29 105.2(3)
C30 Ru1 C28 C29 30.4(3)
C31 Ru1 C28 C29 66.8(3)
Cl1 Ru1 C28 C29 -49.0(3)
N3 Ru1 C28 C27 1.8(5)
N4 Ru1 C28 C27 90.5(3)
C26 Ru1 C28 C27 -29.0(2)
C30 Ru1 C28 C27 -103.8(3)
C31 Ru1 C28 C27 -67.4(3)
C29 Ru1 C28 C27 -134.2(4)
Cl1 Ru1 C28 C27 176.8(2)
C27 C28 C29 C30 -3.6(6)
Ru1 C28 C29 C30 -54.4(3)
C27 C28 C29 C35 174.8(4)
Ru1 C28 C29 C35 124.1(4)
C27 C28 C29 Ru1 50.8(3)
N3 Ru1 C29 C28 -138.2(3)
N4 Ru1 C29 C28 52.5(3)
C27 Ru1 C29 C28 -28.4(3)
C26 Ru1 C29 C28 -65.0(3)
C30 Ru1 C29 C28 -130.7(4)
C31 Ru1 C29 C28 -102.4(3)
Cl1 Ru1 C29 C28 137.7(3)
N3 Ru1 C29 C30 -7.5(5)
N4 Ru1 C29 C30 -176.8(2)
C27 Ru1 C29 C30 102.3(3)
C26 Ru1 C29 C30 65.7(2)
C31 Ru1 C29 C30 28.3(2)
C28 Ru1 C29 C30 130.7(4)
Cl1 Ru1 C29 C30 -91.6(2)
N3 Ru1 C29 C35 106.7(5)
N4 Ru1 C29 C35 -62.6(4)
C27 Ru1 C29 C35 -143.5(5)
C26 Ru1 C29 C35 180.0(4)
C30 Ru1 C29 C35 114.2(5)
C31 Ru1 C29 C35 142.6(4)
C28 Ru1 C29 C35 -115.1(5)
Cl1 Ru1 C29 C35 22.6(4)
C28 C29 C30 C31 0.5(6)
C35 C29 C30 C31 -178.0(4)
Ru1 C29 C30 C31 -54.6(3)
C28 C29 C30 Ru1 55.1(3)
C35 C29 C30 Ru1 -123.4(4)
N3 Ru1 C30 C31 -50.6(3)
N4 Ru1 C30 C31 139.8(3)
C27 Ru1 C30 C31 66.1(3)
C26 Ru1 C30 C31 28.9(3)
C29 Ru1 C30 C31 133.0(4)
C28 Ru1 C30 C31 103.5(3)
Cl1 Ru1 C30 C31 -137.8(2)
N3 Ru1 C30 C29 176.4(2)
N4 Ru1 C30 C29 6.8(4)
C27 Ru1 C30 C29 -66.9(3)
C26 Ru1 C30 C29 -104.1(3)
C31 Ru1 C30 C29 -133.0(4)
C28 Ru1 C30 C29 -29.5(2)
Cl1 Ru1 C30 C29 89.2(2)
C29 C30 C31 C26 2.8(6)
Ru1 C30 C31 C26 -51.7(3)
C29 C30 C31 Ru1 54.5(3)
C27 C26 C31 C30 -2.8(6)
C32 C26 C31 C30 176.6(3)
Ru1 C26 C31 C30 52.2(3)
C27 C26 C31 Ru1 -55.0(3)
C32 C26 C31 Ru1 124.4(4)
N3 Ru1 C31 C30 136.7(3)
N4 Ru1 C31 C30 -137.4(4)
C27 Ru1 C31 C30 -103.4(3)
C26 Ru1 C31 C30 -133.6(4)
C29 Ru1 C31 C30 -29.0(2)
C28 Ru1 C31 C30 -65.5(3)
Cl1 Ru1 C31 C30 49.3(3)
N3 Ru1 C31 C26 -89.7(3)
N4 Ru1 C31 C26 -3.8(5)
C27 Ru1 C31 C26 30.2(3)
C30 Ru1 C31 C26 133.6(4)
C29 Ru1 C31 C26 104.6(3)
C28 Ru1 C31 C26 68.1(3)
Cl1 Ru1 C31 C26 -177.0(2)
C27 C26 C32 C34 27.0(6)
C31 C26 C32 C34 -152.4(4)
Ru1 C26 C32 C34 -63.8(5)
C27 C26 C32 C33 -96.9(5)
C31 C26 C32 C33 83.6(5)
Ru1 C26 C32 C33 172.3(3)
C1 N1 B1 F2 67.9(5)
C4 N1 B1 F2 -105.4(5)
C1 N1 B1 F1 -54.3(6)
C4 N1 B1 F1 132.4(4)
C1 N1 B1 N2 -173.0(4)
C4 N1 B1 N2 13.7(6)
C9 N2 B1 F2 -77.7(5)
C6 N2 B1 F2 105.6(5)
C9 N2 B1 F1 43.8(6)
C6 N2 B1 F1 -133.0(4)
C9 N2 B1 N1 163.7(4)
C6 N2 B1 N1 -13.0(5)
